data_7003371
loop_
_publ_author_name
'Ritch, Jamie S.'
'Chivers, Tristram'

_publ_section_title
;
 Coordination chemistry of a new P,Te-centred ligand: synthesis, NMR
 spectra and X-ray structures of M(TePPri2NPPri2)2 (M = Zn, Cd, Hg)
;
_journal_issue 7
_journal_name_full 'Dalton Transactions'
_journal_page_first 957
_journal_page_last 962
_journal_paper_doi 10.1039/b715789d
_journal_year 2008
_chemical_formula_moiety 'C24 H56 Cd N2 P4 Te2'
_chemical_formula_sum 'C24 H56 Cd N2 P4 Te2'
_chemical_formula_weight 864.20
_chemical_name_systematic
;
?
;
_space_group_IT_number 2
_symmetry_cell_setting triclinic
_symmetry_space_group_name_Hall '-P 1'
_symmetry_space_group_name_H-M 'P -1'
_atom_sites_solution_hydrogens geom
_atom_sites_solution_primary direct
_atom_sites_solution_secondary difmap
_audit_creation_method SHELXL-97
_cell_angle_alpha 68.62(3)
_cell_angle_beta 71.88(3)
_cell_angle_gamma 83.82(3)
_cell_formula_units_Z 4
_cell_length_a 12.429(3)
_cell_length_b 17.716(4)
_cell_length_c 18.206(4)
_cell_measurement_temperature 173(2)
_cell_volume 3547.7(17)
_computing_cell_refinement 'Nonius DENZO'
_computing_data_collection 'Nonius COLLECT'
_computing_data_reduction 'Nonius DENZO'
_computing_molecular_graphics 'Bruker SHELXTL'
_computing_publication_material 'Bruker SHELXTL'
_computing_structure_refinement 'SHELXL-97 (Sheldrick, 1997)'
_computing_structure_solution 'SHELXS-97 (Sheldrick, 1990)'
_diffrn_ambient_temperature 173(2)
_diffrn_measured_fraction_theta_full 0.996
_diffrn_measured_fraction_theta_max 0.996
_diffrn_measurement_device_type 'Nonius KappaCCD'
_diffrn_measurement_method 'phi\omega scans'
_diffrn_radiation_monochromator graphite
_diffrn_radiation_source 'fine-focus sealed tube'
_diffrn_radiation_type MoK\a
_diffrn_radiation_wavelength 0.71073
_diffrn_reflns_av_R_equivalents 0.0000
_diffrn_reflns_av_sigmaI/netI 0.0336
_diffrn_reflns_limit_h_max 15
_diffrn_reflns_limit_h_min 0
_diffrn_reflns_limit_k_max 22
_diffrn_reflns_limit_k_min -21
_diffrn_reflns_limit_l_max 22
_diffrn_reflns_limit_l_min -21
_diffrn_reflns_number 73691
_diffrn_reflns_theta_full 26.37
_diffrn_reflns_theta_max 26.37
_diffrn_reflns_theta_min 3.42
_exptl_absorpt_coefficient_mu 2.423
_exptl_absorpt_correction_T_max 0.9093
_exptl_absorpt_correction_T_min 0.4595
_exptl_absorpt_correction_type integration
_exptl_absorpt_process_details 'HKL Scalepack (Otwinowski & Minor 1997)'
_exptl_crystal_colour 'pale yellow'
_exptl_crystal_density_diffrn 1.618
_exptl_crystal_density_method 'not measured'
_exptl_crystal_description block
_exptl_crystal_F_000 1704
_exptl_crystal_size_max 0.38
_exptl_crystal_size_mid 0.18
_exptl_crystal_size_min 0.04
_refine_diff_density_max 3.473
_refine_diff_density_min -1.872
_refine_diff_density_rms 0.153
_refine_ls_extinction_method none
_refine_ls_goodness_of_fit_ref 1.035
_refine_ls_hydrogen_treatment constr
_refine_ls_matrix_type full
_refine_ls_number_parameters 626
_refine_ls_number_reflns 14470
_refine_ls_number_restraints 2
_refine_ls_restrained_S_all 1.036
_refine_ls_R_factor_all 0.0794
_refine_ls_R_factor_gt 0.0541
_refine_ls_shift/su_max 0.002
_refine_ls_shift/su_mean 0.000
_refine_ls_structure_factor_coef Fsqd
_refine_ls_weighting_details 'calc w=1/[\s^2^(Fo^2^)+(0.0619P)^2^+25.0485P] where P=(Fo^2^+2Fc^2^)/3'
_refine_ls_weighting_scheme calc
_refine_ls_wR_factor_gt 0.1258
_refine_ls_wR_factor_ref 0.1421
_reflns_number_gt 10793
_reflns_number_total 14470
_reflns_threshold_expression >2sigma(I)
_cod_data_source_file b715789d.txt
_cod_data_source_block Compound7
_cod_depositor_comments
;
The following automatic conversions were performed:
'_symmetry_cell_setting' value 'Triclinic' changed to 'triclinic'
according to '/home/saulius/struct/CIF-dictionaries/cif_core.dic'
dictionary named 'cif_core.dic' version 2.4.1 from 2010-06-29.

Automatic conversion script
Id: cif_fix_enum 1527 2010-12-29 10:47:43Z saulius 
;
_cod_original_sg_symbol_H-M P-1
_cod_database_code 7003371

loop_
_symmetry_equiv_pos_as_xyz
'x, y, z'
'-x, -y, -z'

loop_
_atom_site_label
_atom_site_type_symbol
_atom_site_fract_x
_atom_site_fract_y
_atom_site_fract_z
_atom_site_U_iso_or_equiv
_atom_site_adp_type
_atom_site_occupancy
_atom_site_symmetry_multiplicity
_atom_site_calc_flag
_atom_site_refinement_flags
_atom_site_disorder_assembly
_atom_site_disorder_group
Cd1 Cd 0.74803(4) 0.28529(3) 0.00761(3) 0.02770(12) Uani 1 1 d . . .
Te1 Te 0.76275(4) 0.42085(3) 0.05154(3) 0.03291(12) Uani 1 1 d . . .
P1 P 0.89510(13) 0.34208(9) 0.12518(10) 0.0249(3) Uani 1 1 d . . .
C1 C 0.7640(7) 0.3531(5) 0.2757(5) 0.0475(19) Uani 1 1 d . . .
H1B H 0.7622 0.3651 0.3245 0.071 Uiso 1 1 calc R . .
H1C H 0.7472 0.2955 0.2919 0.071 Uiso 1 1 calc R . .
H1D H 0.7073 0.3860 0.2507 0.071 Uiso 1 1 calc R . .
C2 C 0.8814(6) 0.3730(4) 0.2132(4) 0.0339(15) Uani 1 1 d . . .
H2B H 0.9373 0.3408 0.2417 0.041 Uiso 1 1 calc R . .
C3 C 0.9116(8) 0.4635(5) 0.1857(5) 0.051(2) Uani 1 1 d . . .
H3B H 0.9098 0.4765 0.2340 0.076 Uiso 1 1 calc R . .
H3C H 0.8566 0.4971 0.1594 0.076 Uiso 1 1 calc R . .
H3D H 0.9877 0.4742 0.1464 0.076 Uiso 1 1 calc R . .
C4 C 1.0649(6) 0.3445(5) -0.0171(5) 0.0440(18) Uani 1 1 d . . .
H4B H 1.1388 0.3660 -0.0555 0.066 Uiso 1 1 calc R . .
H4C H 1.0063 0.3647 -0.0452 0.066 Uiso 1 1 calc R . .
H4D H 1.0661 0.2851 0.0018 0.066 Uiso 1 1 calc R . .
C5 C 1.0390(5) 0.3717(4) 0.0565(4) 0.0327(15) Uani 1 1 d . . .
H5A H 1.0436 0.4323 0.0351 0.039 Uiso 1 1 calc R . .
C6 C 1.1275(6) 0.3395(5) 0.1018(6) 0.051(2) Uani 1 1 d . . .
H6A H 1.2029 0.3572 0.0634 0.076 Uiso 1 1 calc R . .
H6B H 1.1240 0.2801 0.1243 0.076 Uiso 1 1 calc R . .
H6C H 1.1128 0.3604 0.1469 0.076 Uiso 1 1 calc R . .
N1 N 0.8796(4) 0.2463(3) 0.1609(3) 0.0292(12) Uani 1 1 d . . .
P2 P 0.82714(14) 0.19163(10) 0.12452(10) 0.0265(3) Uani 1 1 d . . .
C7 C 0.7627(8) 0.0827(5) 0.2888(5) 0.049(2) Uani 1 1 d . . .
H7A H 0.6995 0.0564 0.3372 0.074 Uiso 1 1 calc R . .
H7B H 0.7982 0.1228 0.2995 0.074 Uiso 1 1 calc R . .
H7C H 0.8186 0.0418 0.2775 0.074 Uiso 1 1 calc R . .
C8 C 0.7190(6) 0.1247(4) 0.2146(4) 0.0345(15) Uani 1 1 d . . .
H8A H 0.6970 0.0820 0.1980 0.041 Uiso 1 1 calc R . .
C9 C 0.6142(6) 0.1754(5) 0.2356(5) 0.0450(18) Uani 1 1 d . . .
H9A H 0.5557 0.1408 0.2824 0.068 Uiso 1 1 calc R . .
H9B H 0.5853 0.1989 0.1877 0.068 Uiso 1 1 calc R . .
H9C H 0.6345 0.2190 0.2501 0.068 Uiso 1 1 calc R . .
C10 C 1.0296(7) 0.1022(5) 0.1371(6) 0.056(2) Uani 1 1 d . . .
H10A H 1.0956 0.0785 0.1072 0.084 Uiso 1 1 calc R . .
H10B H 0.9963 0.0624 0.1921 0.084 Uiso 1 1 calc R . .
H10C H 1.0530 0.1505 0.1426 0.084 Uiso 1 1 calc R . .
C11 C 0.9425(6) 0.1256(4) 0.0899(5) 0.0368(16) Uani 1 1 d . . .
H11A H 0.9844 0.1580 0.0317 0.044 Uiso 1 1 calc R . .
C12 C 0.8969(8) 0.0511(5) 0.0862(6) 0.055(2) Uani 1 1 d . . .
H12A H 0.9594 0.0230 0.0585 0.082 Uiso 1 1 calc R . .
H12B H 0.8410 0.0677 0.0555 0.082 Uiso 1 1 calc R . .
H12C H 0.8610 0.0144 0.1424 0.082 Uiso 1 1 calc R . .
Te2 Te 0.87467(4) 0.32028(3) -0.15992(3) 0.04274(14) Uani 1 1 d . . .
P3 P 0.72676(14) 0.25556(10) -0.17868(10) 0.0289(4) Uani 1 1 d . . .
C13 C 0.8242(7) 0.3206(6) -0.3512(5) 0.053(2) Uani 1 1 d . . .
H13A H 0.8120 0.3515 -0.4049 0.079 Uiso 1 1 calc R . .
H13B H 0.8533 0.2668 -0.3506 0.079 Uiso 1 1 calc R . .
H13C H 0.8792 0.3492 -0.3420 0.079 Uiso 1 1 calc R . .
C14 C 0.7114(6) 0.3117(5) -0.2825(4) 0.0405(17) Uani 1 1 d . . .
H14A H 0.6592 0.2792 -0.2919 0.049 Uiso 1 1 calc R . .
C15 C 0.6563(6) 0.3934(5) -0.2876(5) 0.0454(18) Uani 1 1 d . . .
H15A H 0.6480 0.4213 -0.3430 0.068 Uiso 1 1 calc R . .
H15B H 0.7038 0.4263 -0.2766 0.068 Uiso 1 1 calc R . .
H15C H 0.5815 0.3855 -0.2467 0.068 Uiso 1 1 calc R . .
C16 C 0.8168(9) 0.1046(6) -0.1078(7) 0.074(3) Uani 1 1 d . . .
H16A H 0.8455 0.0525 -0.1129 0.111 Uiso 1 1 calc R . .
H16B H 0.7511 0.0953 -0.0587 0.111 Uiso 1 1 calc R . .
H16C H 0.8762 0.1328 -0.1026 0.111 Uiso 1 1 calc R . .
C17 C 0.7818(7) 0.1565(5) -0.1844(5) 0.051(2) Uani 1 1 d . . .
H17A H 0.8511 0.1668 -0.2330 0.062 Uiso 1 1 calc R . .
C18 C 0.6957(10) 0.1122(6) -0.1992(8) 0.085(4) Uani 1 1 d . . .
H18A H 0.7254 0.0589 -0.2000 0.128 Uiso 1 1 calc R . .
H18B H 0.6824 0.1440 -0.2522 0.128 Uiso 1 1 calc R . .
H18C H 0.6244 0.1054 -0.1548 0.128 Uiso 1 1 calc R . .
N2 N 0.6052(4) 0.2477(3) -0.1130(3) 0.0307(12) Uani 1 1 d . . .
P4 P 0.57072(13) 0.26054(10) -0.02402(10) 0.0254(3) Uani 1 1 d . . .
C19 C 0.5426(7) 0.0956(5) 0.0673(5) 0.052(2) Uani 1 1 d . . .
H19A H 0.4963 0.0531 0.1151 0.077 Uiso 1 1 calc R . .
H19B H 0.6123 0.1033 0.0782 0.077 Uiso 1 1 calc R . .
H19C H 0.5618 0.0796 0.0186 0.077 Uiso 1 1 calc R . .
C20 C 0.4767(6) 0.1743(4) 0.0519(4) 0.0348(15) Uani 1 1 d . . .
H20A H 0.4483 0.1845 0.1052 0.042 Uiso 1 1 calc R . .
C21 C 0.3738(6) 0.1672(5) 0.0260(5) 0.0484(19) Uani 1 1 d . . .
H21A H 0.3324 0.1170 0.0638 0.073 Uiso 1 1 calc R . .
H21B H 0.3987 0.1662 -0.0303 0.073 Uiso 1 1 calc R . .
H21C H 0.3241 0.2137 0.0279 0.073 Uiso 1 1 calc R . .
C22 C 0.5378(6) 0.4268(4) -0.0875(5) 0.0404(17) Uani 1 1 d . . .
H22A H 0.4847 0.4721 -0.0904 0.061 Uiso 1 1 calc R . .
H22B H 0.5692 0.4223 -0.1422 0.061 Uiso 1 1 calc R . .
H22C H 0.5994 0.4363 -0.0689 0.061 Uiso 1 1 calc R . .
C23 C 0.4760(5) 0.3483(4) -0.0266(4) 0.0296(14) Uani 1 1 d . . .
H23A H 0.4108 0.3407 -0.0446 0.036 Uiso 1 1 calc R . .
C24 C 0.4302(6) 0.3547(4) 0.0591(4) 0.0357(16) Uani 1 1 d . . .
H24A H 0.3828 0.4030 0.0562 0.054 Uiso 1 1 calc R . .
H24B H 0.4936 0.3588 0.0787 0.054 Uiso 1 1 calc R . .
H24C H 0.3849 0.3063 0.0973 0.054 Uiso 1 1 calc R . .
Cd2 Cd 1.26558(4) 0.21402(3) 0.52250(3) 0.02822(12) Uani 1 1 d . A .
Te3 Te 1.23612(4) 0.07903(3) 0.48239(3) 0.03581(12) Uani 1 1 d . . .
P5 P 1.11406(13) 0.16274(10) 0.40213(10) 0.0247(3) Uani 1 1 d . . .
C25 C 1.2538(7) 0.1551(5) 0.2535(5) 0.051(2) Uani 1 1 d . . .
H25A H 1.2634 0.1383 0.2062 0.077 Uiso 1 1 calc R . .
H25B H 1.3090 0.1270 0.2826 0.077 Uiso 1 1 calc R . .
H25C H 1.2657 0.2138 0.2341 0.077 Uiso 1 1 calc R . .
C26 C 1.1347(6) 0.1337(4) 0.3118(4) 0.0354(15) Uani 1 1 d . . .
H26A H 1.0806 0.1660 0.2816 0.043 Uiso 1 1 calc R . .
C27 C 1.1088(7) 0.0439(4) 0.3352(5) 0.0452(18) Uani 1 1 d . . .
H27A H 1.1229 0.0312 0.2850 0.068 Uiso 1 1 calc R . .
H27B H 1.0294 0.0325 0.3680 0.068 Uiso 1 1 calc R . .
H27C H 1.1578 0.0105 0.3677 0.068 Uiso 1 1 calc R . .
C28 C 0.9396(6) 0.1582(4) 0.5420(5) 0.0429(18) Uani 1 1 d . . .
H28A H 0.8637 0.1384 0.5779 0.064 Uiso 1 1 calc R . .
H28B H 0.9423 0.2173 0.5257 0.064 Uiso 1 1 calc R . .
H28C H 0.9954 0.1337 0.5717 0.064 Uiso 1 1 calc R . .
C29 C 0.9668(6) 0.1351(4) 0.4642(4) 0.0364(16) Uani 1 1 d . . .
H29A H 0.9576 0.0751 0.4817 0.044 Uiso 1 1 calc R . .
C30 C 0.8855(7) 0.1772(6) 0.4142(6) 0.062(2) Uani 1 1 d . . .
H30A H 0.8075 0.1623 0.4487 0.093 Uiso 1 1 calc R . .
H30B H 0.9017 0.1605 0.3662 0.093 Uiso 1 1 calc R . .
H30C H 0.8951 0.2361 0.3956 0.093 Uiso 1 1 calc R . .
N3 N 1.1310(4) 0.2578(3) 0.3694(3) 0.0274(11) Uani 1 1 d . . .
P6 P 1.18913(13) 0.30969(10) 0.40560(10) 0.0257(3) Uani 1 1 d . . .
C31 C 0.9977(7) 0.4142(5) 0.3950(6) 0.056(2) Uani 1 1 d . . .
H31A H 0.9284 0.4309 0.4291 0.085 Uiso 1 1 calc R . .
H31B H 0.9785 0.3751 0.3743 0.085 Uiso 1 1 calc R . .
H31C H 1.0345 0.4618 0.3484 0.085 Uiso 1 1 calc R . .
C32 C 1.0782(6) 0.3747(4) 0.4471(4) 0.0336(15) Uani 1 1 d . . .
H32A H 1.0302 0.3379 0.5011 0.040 Uiso 1 1 calc R . .
C33 C 1.1313(7) 0.4349(5) 0.4670(6) 0.052(2) Uani 1 1 d . . .
H33A H 1.0731 0.4559 0.5050 0.078 Uiso 1 1 calc R . .
H33B H 1.1650 0.4797 0.4161 0.078 Uiso 1 1 calc R . .
H33C H 1.1902 0.4079 0.4929 0.078 Uiso 1 1 calc R . .
C34 C 1.2515(7) 0.4147(5) 0.2407(5) 0.049(2) Uani 1 1 d . . .
H34A H 1.3113 0.4476 0.1936 0.073 Uiso 1 1 calc R . .
H34B H 1.1864 0.4491 0.2536 0.073 Uiso 1 1 calc R . .
H34C H 1.2282 0.3717 0.2270 0.073 Uiso 1 1 calc R . .
C35 C 1.2962(6) 0.3768(4) 0.3156(4) 0.0347(15) Uani 1 1 d . . .
H35A H 1.3146 0.4216 0.3310 0.042 Uiso 1 1 calc R . .
C36 C 1.4040(6) 0.3292(6) 0.2953(5) 0.053(2) Uani 1 1 d . . .
H36A H 1.4615 0.3652 0.2489 0.080 Uiso 1 1 calc R . .
H36B H 1.3876 0.2848 0.2803 0.080 Uiso 1 1 calc R . .
H36C H 1.4323 0.3070 0.3436 0.080 Uiso 1 1 calc R . .
Te4 Te 1.12955(4) 0.19307(4) 0.68467(3) 0.04893(15) Uani 1 1 d . A .
P7 P 1.28569(14) 0.23900(11) 0.71272(11) 0.0323(4) Uani 1 1 d . . .
C37 C 1.3386(10) 0.3653(7) 0.7511(8) 0.089(4) Uani 1 1 d . . .
H37A H 1.3182 0.4190 0.7552 0.133 Uiso 1 1 calc R A .
H37B H 1.4092 0.3694 0.7066 0.133 Uiso 1 1 calc R . .
H37C H 1.3490 0.3279 0.8034 0.133 Uiso 1 1 calc R . .
C38 C 1.2446(7) 0.3337(5) 0.7327(5) 0.0459(19) Uani 1 1 d . . .
H38A H 1.1776 0.3215 0.7831 0.055 Uiso 1 1 calc R . .
C39 C 1.2089(9) 0.3975(6) 0.6622(6) 0.067(3) Uani 1 1 d . . .
H39A H 1.1932 0.4485 0.6731 0.101 Uiso 1 1 calc R A .
H39B H 1.1405 0.3791 0.6576 0.101 Uiso 1 1 calc R . .
H39C H 1.2699 0.4062 0.6106 0.101 Uiso 1 1 calc R . .
C40 C 1.3568(16) 0.0940(10) 0.8200(12) 0.064(5) Uiso 0.50 1 d PD A 1
H40A H 1.3477 0.0636 0.8786 0.096 Uiso 0.50 1 calc PR A 1
H40B H 1.4371 0.1069 0.7909 0.096 Uiso 0.50 1 calc PR A 1
H40C H 1.3289 0.0612 0.7964 0.096 Uiso 0.50 1 calc PR A 1
C41 C 1.2939(7) 0.1674(7) 0.8114(5) 0.077(3) Uani 0.50 1 d PD A 1
H41A H 1.3447 0.1989 0.8231 0.092 Uiso 0.50 1 calc PR A 1
C42 C 1.1902(8) 0.1611(6) 0.8844(5) 0.061(2) Uani 0.50 1 d P A 1
H42A H 1.1988 0.1154 0.9327 0.091 Uiso 0.50 1 calc PR A 1
H42B H 1.1228 0.1526 0.8713 0.091 Uiso 0.50 1 calc PR A 1
H42C H 1.1821 0.2114 0.8965 0.091 Uiso 0.50 1 calc PR A 1
C40A C 1.4104(11) 0.1472(10) 0.8196(10) 0.046(4) Uiso 0.50 1 d PD A 2
H40D H 1.4094 0.0939 0.8626 0.069 Uiso 0.50 1 calc PR A 2
H40E H 1.4363 0.1883 0.8346 0.069 Uiso 0.50 1 calc PR A 2
H40F H 1.4621 0.1459 0.7670 0.069 Uiso 0.50 1 calc PR A 2
C41A C 1.2939(7) 0.1674(7) 0.8114(5) 0.077(3) Uani 0.50 1 d PD A 2
H41B H 1.2800 0.1171 0.8029 0.092 Uiso 0.50 1 calc PR A 2
C42A C 1.1902(8) 0.1611(6) 0.8844(5) 0.061(2) Uani 0.50 1 d P A 2
H42D H 1.1538 0.1082 0.9038 0.091 Uiso 0.50 1 calc PR A 2
H42E H 1.1369 0.2042 0.8676 0.091 Uiso 0.50 1 calc PR A 2
H42F H 1.2129 0.1671 0.9290 0.091 Uiso 0.50 1 calc PR A 2
N4 N 1.4060(5) 0.2486(3) 0.6463(3) 0.0329(12) Uani 1 1 d . A .
P8 P 1.44177(13) 0.23589(10) 0.55705(10) 0.0264(3) Uani 1 1 d . . .
C43 C 1.4757(8) 0.0709(5) 0.6255(6) 0.057(2) Uani 1 1 d . . .
H43A H 1.5275 0.0250 0.6272 0.086 Uiso 1 1 calc R A .
H43B H 1.4096 0.0611 0.6116 0.086 Uiso 1 1 calc R . .
H43C H 1.4510 0.0773 0.6795 0.086 Uiso 1 1 calc R . .
C44 C 1.5361(6) 0.1477(4) 0.5604(5) 0.0375(16) Uani 1 1 d . A .
H44A H 1.6046 0.1568 0.5740 0.045 Uiso 1 1 calc R . .
C45 C 1.5730(6) 0.1379(5) 0.4753(5) 0.049(2) Uani 1 1 d . . .
H45A H 1.6243 0.0917 0.4766 0.073 Uiso 1 1 calc R A .
H45B H 1.6121 0.1874 0.4332 0.073 Uiso 1 1 calc R . .
H45C H 1.5061 0.1286 0.4620 0.073 Uiso 1 1 calc R . .
C46 C 1.4707(7) 0.4011(5) 0.4640(6) 0.055(2) Uani 1 1 d . . .
H46A H 1.5210 0.4445 0.4205 0.082 Uiso 1 1 calc R A .
H46B H 1.4408 0.4153 0.5138 0.082 Uiso 1 1 calc R . .
H46C H 1.4078 0.3942 0.4451 0.082 Uiso 1 1 calc R . .
C47 C 1.5369(6) 0.3220(4) 0.4834(4) 0.0363(15) Uani 1 1 d . A .
H47A H 1.5705 0.3110 0.4307 0.044 Uiso 1 1 calc R . .
C48 C 1.6346(7) 0.3311(6) 0.5141(5) 0.052(2) Uani 1 1 d . . .
H48A H 1.6759 0.3816 0.4774 0.078 Uiso 1 1 calc R A .
H48B H 1.6860 0.2851 0.5145 0.078 Uiso 1 1 calc R . .
H48C H 1.6043 0.3325 0.5702 0.078 Uiso 1 1 calc R . .

loop_
_atom_site_aniso_label
_atom_site_aniso_U_11
_atom_site_aniso_U_22
_atom_site_aniso_U_33
_atom_site_aniso_U_23
_atom_site_aniso_U_13
_atom_site_aniso_U_12
Cd1 0.0218(2) 0.0299(2) 0.0304(3) -0.01064(19) -0.00656(18) 0.00145(18)
Te1 0.0272(2) 0.0272(2) 0.0476(3) -0.01414(19) -0.01637(19) 0.00628(17)
P1 0.0205(7) 0.0246(8) 0.0295(8) -0.0095(7) -0.0074(6) 0.0009(6)
C1 0.051(5) 0.053(5) 0.036(4) -0.021(4) -0.003(3) 0.000(4)
C2 0.038(4) 0.031(3) 0.036(4) -0.014(3) -0.011(3) -0.001(3)
C3 0.073(6) 0.036(4) 0.052(5) -0.022(4) -0.021(4) -0.004(4)
C4 0.031(4) 0.048(4) 0.048(5) -0.018(4) 0.000(3) -0.006(3)
C5 0.022(3) 0.030(3) 0.045(4) -0.010(3) -0.013(3) 0.001(3)
C6 0.028(4) 0.060(5) 0.066(6) -0.016(4) -0.024(4) 0.004(4)
N1 0.027(3) 0.025(3) 0.034(3) -0.009(2) -0.008(2) 0.001(2)
P2 0.0260(8) 0.0236(8) 0.0285(8) -0.0095(7) -0.0065(7) 0.0023(6)
C7 0.063(5) 0.045(4) 0.037(4) -0.006(3) -0.017(4) -0.010(4)
C8 0.036(4) 0.034(4) 0.033(4) -0.011(3) -0.009(3) -0.007(3)
C9 0.031(4) 0.053(5) 0.042(4) -0.016(4) 0.002(3) -0.005(3)
C10 0.049(5) 0.046(5) 0.080(6) -0.028(4) -0.029(5) 0.023(4)
C11 0.030(3) 0.034(4) 0.046(4) -0.019(3) -0.008(3) 0.008(3)
C12 0.061(5) 0.043(5) 0.073(6) -0.036(4) -0.022(5) 0.013(4)
Te2 0.0232(2) 0.0684(3) 0.0348(3) -0.0216(2) 0.00154(18) -0.0096(2)
P3 0.0223(8) 0.0315(9) 0.0298(9) -0.0146(7) 0.0007(7) 0.0012(7)
C13 0.045(5) 0.070(6) 0.032(4) -0.019(4) 0.002(3) 0.003(4)
C14 0.033(4) 0.052(5) 0.035(4) -0.019(3) -0.006(3) 0.005(3)
C15 0.038(4) 0.055(5) 0.039(4) -0.014(4) -0.010(3) 0.007(4)
C16 0.065(6) 0.043(5) 0.087(7) -0.012(5) -0.007(5) 0.021(5)
C17 0.048(5) 0.041(4) 0.050(5) -0.019(4) 0.009(4) 0.006(4)
C18 0.097(8) 0.064(6) 0.098(9) -0.055(6) 0.005(7) -0.018(6)
N2 0.022(3) 0.038(3) 0.033(3) -0.019(2) 0.000(2) -0.002(2)
P4 0.0177(7) 0.0294(8) 0.0272(8) -0.0123(7) -0.0007(6) -0.0007(6)
C19 0.050(5) 0.036(4) 0.056(5) -0.002(4) -0.011(4) -0.010(4)
C20 0.034(4) 0.031(3) 0.034(4) -0.011(3) -0.001(3) -0.005(3)
C21 0.032(4) 0.055(5) 0.053(5) -0.019(4) 0.000(3) -0.017(3)
C22 0.036(4) 0.036(4) 0.044(4) -0.017(3) -0.004(3) 0.007(3)
C23 0.022(3) 0.037(4) 0.031(3) -0.015(3) -0.008(3) 0.005(3)
C24 0.023(3) 0.046(4) 0.039(4) -0.024(3) -0.002(3) 0.004(3)
Cd2 0.0231(2) 0.0317(3) 0.0304(3) -0.0118(2) -0.00828(19) 0.00264(18)
Te3 0.0393(3) 0.0286(2) 0.0443(3) -0.0135(2) -0.0203(2) 0.00751(19)
P5 0.0251(8) 0.0258(8) 0.0222(8) -0.0087(6) -0.0052(6) 0.0000(6)
C25 0.055(5) 0.058(5) 0.034(4) -0.025(4) 0.011(4) -0.016(4)
C26 0.048(4) 0.032(4) 0.026(3) -0.011(3) -0.006(3) -0.007(3)
C27 0.063(5) 0.040(4) 0.035(4) -0.017(3) -0.010(4) -0.006(4)
C28 0.035(4) 0.037(4) 0.046(4) -0.021(3) 0.011(3) -0.008(3)
C29 0.032(4) 0.034(4) 0.040(4) -0.012(3) -0.006(3) -0.007(3)
C30 0.034(4) 0.075(6) 0.086(7) -0.034(5) -0.021(4) 0.002(4)
N3 0.031(3) 0.027(3) 0.026(3) -0.009(2) -0.011(2) 0.000(2)
P6 0.0252(8) 0.0248(8) 0.0260(8) -0.0098(6) -0.0060(6) 0.0028(6)
C31 0.051(5) 0.058(5) 0.077(6) -0.037(5) -0.034(5) 0.031(4)
C32 0.030(3) 0.034(4) 0.036(4) -0.014(3) -0.009(3) 0.008(3)
C33 0.046(5) 0.054(5) 0.073(6) -0.045(5) -0.017(4) 0.013(4)
C34 0.062(5) 0.043(4) 0.032(4) -0.005(3) -0.007(4) -0.012(4)
C35 0.038(4) 0.027(3) 0.037(4) -0.011(3) -0.004(3) -0.010(3)
C36 0.029(4) 0.071(6) 0.053(5) -0.026(4) 0.008(3) -0.012(4)
Te4 0.0258(2) 0.0803(4) 0.0432(3) -0.0347(3) 0.0052(2) -0.0093(2)
P7 0.0252(8) 0.0431(10) 0.0281(9) -0.0173(8) -0.0029(7) 0.0048(7)
C37 0.085(8) 0.101(9) 0.131(11) -0.095(9) -0.041(7) 0.015(7)
C38 0.041(4) 0.058(5) 0.049(5) -0.038(4) -0.009(3) 0.015(4)
C39 0.073(6) 0.058(6) 0.077(7) -0.038(5) -0.022(5) 0.030(5)
C41 0.033(4) 0.108(8) 0.041(5) 0.015(5) 0.004(4) 0.007(5)
C42 0.060(6) 0.077(6) 0.032(4) -0.015(4) 0.004(4) -0.011(5)
C41A 0.033(4) 0.108(8) 0.041(5) 0.015(5) 0.004(4) 0.007(5)
C42A 0.060(6) 0.077(6) 0.032(4) -0.015(4) 0.004(4) -0.011(5)
N4 0.029(3) 0.043(3) 0.030(3) -0.019(3) -0.002(2) -0.004(2)
P8 0.0185(7) 0.0325(9) 0.0276(8) -0.0133(7) -0.0029(6) 0.0014(6)
C43 0.059(5) 0.035(4) 0.063(6) -0.011(4) -0.008(4) 0.009(4)
C44 0.031(4) 0.039(4) 0.049(4) -0.022(3) -0.015(3) 0.012(3)
C45 0.034(4) 0.064(5) 0.057(5) -0.036(4) -0.011(4) 0.013(4)
C46 0.048(5) 0.042(5) 0.066(6) -0.009(4) -0.015(4) -0.009(4)
C47 0.032(4) 0.040(4) 0.034(4) -0.014(3) -0.003(3) -0.006(3)
C48 0.034(4) 0.069(6) 0.056(5) -0.025(4) -0.010(4) -0.015(4)

loop_
_atom_type_symbol
_atom_type_description
_atom_type_scat_dispersion_real
_atom_type_scat_dispersion_imag
_atom_type_scat_source
C C 0.0033 0.0016 'International Tables Vol C Tables 4.2.6.8 and 6.1.1.4'
H H 0.0000 0.0000 'International Tables Vol C Tables 4.2.6.8 and 6.1.1.4'
N N 0.0061 0.0033 'International Tables Vol C Tables 4.2.6.8 and 6.1.1.4'
P P 0.1023 0.0942 'International Tables Vol C Tables 4.2.6.8 and 6.1.1.4'
Cd Cd -0.8075 1.2024 'International Tables Vol C Tables 4.2.6.8 and 6.1.1.4'
Te Te -0.5308 1.6751 'International Tables Vol C Tables 4.2.6.8 and 6.1.1.4'

loop_
_geom_angle_atom_site_label_1
_geom_angle_atom_site_label_2
_geom_angle_atom_site_label_3
_geom_angle
_geom_angle_site_symmetry_1
_geom_angle_site_symmetry_3
_geom_angle_publ_flag
P4 Cd1 P2 126.74(6) . . ?
P4 Cd1 Te2 90.32(5) . . ?
P2 Cd1 Te2 121.01(5) . . ?
P4 Cd1 Te1 120.72(5) . . ?
P2 Cd1 Te1 91.07(5) . . ?
Te2 Cd1 Te1 108.28(4) . . ?
P1 Te1 Cd1 87.28(5) . . ?
N1 P1 C2 106.5(3) . . ?
N1 P1 C5 111.1(3) . . ?
C2 P1 C5 105.7(3) . . ?
N1 P1 Te1 116.7(2) . . ?
C2 P1 Te1 108.6(2) . . ?
C5 P1 Te1 107.6(2) . . ?
C1 C2 C3 111.3(6) . . ?
C1 C2 P1 111.7(5) . . ?
C3 C2 P1 111.9(5) . . ?
C6 C5 C4 110.2(6) . . ?
C6 C5 P1 111.9(5) . . ?
C4 C5 P1 111.4(5) . . ?
P1 N1 P2 127.0(4) . . ?
N1 P2 C11 106.9(3) . . ?
N1 P2 C8 105.6(3) . . ?
C11 P2 C8 107.2(3) . . ?
N1 P2 Cd1 109.6(2) . . ?
C11 P2 Cd1 112.9(2) . . ?
C8 P2 Cd1 114.0(2) . . ?
C7 C8 C9 111.3(6) . . ?
C7 C8 P2 112.6(5) . . ?
C9 C8 P2 108.4(5) . . ?
C10 C11 C12 111.0(6) . . ?
C10 C11 P2 115.2(5) . . ?
C12 C11 P2 111.9(5) . . ?
P3 Te2 Cd1 89.12(5) . . ?
N2 P3 C17 112.0(3) . . ?
N2 P3 C14 108.3(3) . . ?
C17 P3 C14 103.5(4) . . ?
N2 P3 Te2 116.6(2) . . ?
C17 P3 Te2 106.8(3) . . ?
C14 P3 Te2 108.8(3) . . ?
C15 C14 C13 111.3(7) . . ?
C15 C14 P3 111.3(5) . . ?
C13 C14 P3 112.5(5) . . ?
C16 C17 C18 111.5(8) . . ?
C16 C17 P3 111.8(6) . . ?
C18 C17 P3 110.7(7) . . ?
P3 N2 P4 128.5(4) . . ?
N2 P4 C23 109.5(3) . . ?
N2 P4 C20 106.7(3) . . ?
C23 P4 C20 102.6(3) . . ?
N2 P4 Cd1 110.4(2) . . ?
C23 P4 Cd1 109.2(2) . . ?
C20 P4 Cd1 117.9(2) . . ?
C19 C20 C21 111.0(6) . . ?
C19 C20 P4 110.6(5) . . ?
C21 C20 P4 112.5(5) . . ?
C22 C23 C24 109.3(6) . . ?
C22 C23 P4 110.9(4) . . ?
C24 C23 P4 110.4(5) . . ?
P8 Cd2 P6 126.94(6) . . ?
P8 Cd2 Te4 91.07(5) . . ?
P6 Cd2 Te4 116.41(5) . . ?
P8 Cd2 Te3 123.36(5) . . ?
P6 Cd2 Te3 90.88(5) . . ?
Te4 Cd2 Te3 109.22(4) . . ?
P5 Te3 Cd2 88.32(5) . . ?
N3 P5 C26 107.1(3) . . ?
N3 P5 C29 110.4(3) . . ?
C26 P5 C29 105.1(3) . . ?
N3 P5 Te3 117.4(2) . . ?
C26 P5 Te3 108.5(2) . . ?
C29 P5 Te3 107.6(2) . . ?
C25 C26 C27 110.6(6) . . ?
C25 C26 P5 110.8(5) . . ?
C27 C26 P5 112.7(5) . . ?
C30 C29 C28 110.2(7) . . ?
C30 C29 P5 110.8(5) . . ?
C28 C29 P5 109.5(5) . . ?
P5 N3 P6 127.4(3) . . ?
N3 P6 C35 106.1(3) . . ?
N3 P6 C32 107.8(3) . . ?
C35 P6 C32 107.9(3) . . ?
N3 P6 Cd2 110.49(19) . . ?
C35 P6 Cd2 115.2(2) . . ?
C32 P6 Cd2 109.0(2) . . ?
C33 C32 C31 113.1(6) . . ?
C33 C32 P6 110.0(5) . . ?
C31 C32 P6 115.2(5) . . ?
C36 C35 C34 111.0(6) . . ?
C36 C35 P6 109.5(5) . . ?
C34 C35 P6 111.6(5) . . ?
P7 Te4 Cd2 90.16(5) . . ?
N4 P7 C41 109.8(3) . . ?
N4 P7 C38 110.4(4) . . ?
C41 P7 C38 103.6(5) . . ?
N4 P7 Te4 117.3(2) . . ?
C41 P7 Te4 106.1(4) . . ?
C38 P7 Te4 108.6(3) . . ?
C39 C38 C37 111.2(9) . . ?
C39 C38 P7 111.8(5) . . ?
C37 C38 P7 111.1(6) . . ?
C40 C41 C42 113.5(11) . . ?
C40 C41 P7 123.0(11) . . ?
C42 C41 P7 116.1(6) . . ?
P7 N4 P8 129.2(4) . . ?
N4 P8 C44 109.5(3) . . ?
N4 P8 C47 105.9(3) . . ?
C44 P8 C47 102.7(3) . . ?
N4 P8 Cd2 110.5(2) . . ?
C44 P8 Cd2 109.8(2) . . ?
C47 P8 Cd2 117.9(2) . . ?
C43 C44 C45 109.2(7) . . ?
C43 C44 P8 110.6(5) . . ?
C45 C44 P8 109.2(5) . . ?
C46 C47 C48 110.3(7) . . ?
C46 C47 P8 111.0(5) . . ?
C48 C47 P8 112.4(5) . . ?

loop_
_geom_bond_atom_site_label_1
_geom_bond_atom_site_label_2
_geom_bond_distance
_geom_bond_site_symmetry_2
_geom_bond_publ_flag
Cd1 P4 2.5615(18) . ?
Cd1 P2 2.5740(19) . ?
Cd1 Te2 2.8301(12) . ?
Cd1 Te1 2.8333(9) . ?
Te1 P1 2.4421(18) . ?
P1 N1 1.590(5) . ?
P1 C2 1.830(7) . ?
P1 C5 1.836(7) . ?
C1 C2 1.528(10) . ?
C2 C3 1.546(10) . ?
C4 C5 1.517(10) . ?
C5 C6 1.517(9) . ?
N1 P2 1.635(6) . ?
P2 C11 1.853(7) . ?
P2 C8 1.859(7) . ?
C7 C8 1.521(10) . ?
C8 C9 1.529(10) . ?
C10 C11 1.517(11) . ?
C11 C12 1.523(10) . ?
Te2 P3 2.4372(19) . ?
P3 N2 1.591(5) . ?
P3 C17 1.840(8) . ?
P3 C14 1.847(8) . ?
C13 C14 1.540(10) . ?
C14 C15 1.518(10) . ?
C16 C17 1.528(13) . ?
C17 C18 1.533(14) . ?
N2 P4 1.635(5) . ?
P4 C23 1.842(6) . ?
P4 C20 1.857(7) . ?
C19 C20 1.519(10) . ?
C20 C21 1.526(10) . ?
C22 C23 1.526(10) . ?
C23 C24 1.528(9) . ?
Cd2 P8 2.5608(18) . ?
Cd2 P6 2.5663(19) . ?
Cd2 Te4 2.8186(12) . ?
Cd2 Te3 2.8309(9) . ?
Te3 P5 2.4393(18) . ?
P5 N3 1.582(5) . ?
P5 C26 1.833(7) . ?
P5 C29 1.836(7) . ?
C25 C26 1.521(10) . ?
C26 C27 1.532(10) . ?
C28 C29 1.544(10) . ?
C29 C30 1.523(11) . ?
N3 P6 1.638(5) . ?
P6 C35 1.853(7) . ?
P6 C32 1.855(6) . ?
C31 C32 1.531(10) . ?
C32 C33 1.511(10) . ?
C34 C35 1.530(10) . ?
C35 C36 1.523(10) . ?
Te4 P7 2.439(2) . ?
P7 N4 1.583(5) . ?
P7 C41 1.809(9) . ?
P7 C38 1.831(7) . ?
C37 C38 1.521(13) . ?
C38 C39 1.520(12) . ?
C40 C41 1.426(15) . ?
C41 C42 1.515(11) . ?
N4 P8 1.639(5) . ?
P8 C44 1.844(7) . ?
P8 C47 1.853(7) . ?
C43 C44 1.519(11) . ?
C44 C45 1.542(10) . ?
C46 C47 1.530(11) . ?
C47 C48 1.531(10) . ?
